data_7706230
loop_
_publ_author_name
'Mudoi, Prashurya Pritam'
'Sarma, Bipul'
'Choudhury, Anup'
'Gogoi, Nayanmoni'

_publ_section_title
;
 Evidence of protonation induced intra-molecular metal-to-metal charge
 transfer in a highly symmetric cyanido bridged
 {Fe<sub>2</sub>Ni<sub>2</sub>} molecular square.
;
_journal_issue 6
_journal_name_full 'Dalton transactions (Cambridge, England : 2003)'
_journal_page_first 2057
_journal_page_last 2066
_journal_paper_doi 10.1039/d0dt02826f
_journal_volume 50
_journal_year 2021
_chemical_formula_moiety C44H54N22Ni4,4(H2O)
_chemical_formula_sum 'C44 H54 N22 Ni4 O4'
_chemical_formula_weight 1189.85
_space_group_crystal_system monoclinic
_space_group_IT_number 14
_space_group_name_Hall '-P 2ybc'
_space_group_name_H-M_alt 'P 1 21/c 1'
_atom_sites_solution_hydrogens geom
_audit_creation_method SHELXL-2014/7
_audit_update_record
;
2020-12-02 deposited with the CCDC.	2020-12-28 downloaded from the CCDC.
;
_cell_angle_alpha 90
_cell_angle_beta 103.324(15)
_cell_angle_gamma 90
_cell_formula_units_Z 2
_cell_length_a 8.473(11)
_cell_length_b 20.53(3)
_cell_length_c 17.43(2)
_cell_measurement_reflns_used 1862
_cell_measurement_temperature 100(2)
_cell_measurement_theta_max 18.24
_cell_measurement_theta_min 2.13
_cell_volume 2950(7)
_computing_cell_refinement 'Bruker SAINT'
_computing_data_collection 'Bruker APEX2'
_computing_data_reduction 'Bruker SAINT'
_computing_molecular_graphics 'Bruker SHELXTL'
_computing_publication_material 'Bruker SHELXTL'
_computing_structure_refinement 'SHELXL-2014/7 (Sheldrick, 2014)'
_computing_structure_solution 'SHELXS-97 (Sheldrick 2008)'
_diffrn_ambient_temperature 100(2)
_diffrn_measured_fraction_theta_full 0.990
_diffrn_measured_fraction_theta_max 0.992
_diffrn_measurement_device_type 'Bruker APEX-II CCD'
_diffrn_measurement_method '\f and \w scans'
_diffrn_radiation_type MoK\a
_diffrn_radiation_wavelength 0.71073
_diffrn_reflns_av_R_equivalents 0.1417
_diffrn_reflns_av_unetI/netI 0.0689
_diffrn_reflns_Laue_measured_fraction_full 0.990
_diffrn_reflns_Laue_measured_fraction_max 0.992
_diffrn_reflns_limit_h_max 10
_diffrn_reflns_limit_h_min -10
_diffrn_reflns_limit_k_max 26
_diffrn_reflns_limit_k_min -26
_diffrn_reflns_limit_l_max 22
_diffrn_reflns_limit_l_min -22
_diffrn_reflns_number 79489
_diffrn_reflns_point_group_measured_fraction_full 0.990
_diffrn_reflns_point_group_measured_fraction_max 0.992
_diffrn_reflns_theta_full 25.000
_diffrn_reflns_theta_max 27.000
_diffrn_reflns_theta_min 2.319
_exptl_absorpt_coefficient_mu 1.314
_exptl_absorpt_correction_T_max 0.841
_exptl_absorpt_correction_T_min 0.723
_exptl_absorpt_correction_type multi-scan
_exptl_absorpt_process_details SADABS
_exptl_crystal_colour colourless
_exptl_crystal_density_diffrn 1.339
_exptl_crystal_description block
_exptl_crystal_F_000 1232
_exptl_crystal_preparation 'Magnetic properties'
_exptl_crystal_size_max 0.260
_exptl_crystal_size_mid 0.210
_exptl_crystal_size_min 0.130
_refine_diff_density_max 0.456
_refine_diff_density_min -0.434
_refine_diff_density_rms 0.084
_refine_ls_extinction_coef 0.0064(8)
_refine_ls_extinction_expression Fc^*^=kFc[1+0.001xFc^2^\l^3^/sin(2\q)]^-1/4^
_refine_ls_extinction_method 'SHELXL-2014/7 (Sheldrick 2014'
_refine_ls_goodness_of_fit_ref 1.021
_refine_ls_hydrogen_treatment constr
_refine_ls_matrix_type full
_refine_ls_number_parameters 335
_refine_ls_number_reflns 6392
_refine_ls_number_restraints 0
_refine_ls_restrained_S_all 1.021
_refine_ls_R_factor_all 0.1062
_refine_ls_R_factor_gt 0.0561
_refine_ls_shift/su_max 0.000
_refine_ls_shift/su_mean 0.000
_refine_ls_structure_factor_coef Fsqd
_refine_ls_weighting_details 'w=1/[\s^2^(Fo^2^)+(0.0876P)^2^] where P=(Fo^2^+2Fc^2^)/3'
_refine_ls_weighting_scheme calc
_refine_ls_wR_factor_gt 0.1394
_refine_ls_wR_factor_ref 0.1646
_reflns_Friedel_coverage 0.000
_reflns_number_gt 3931
_reflns_number_total 6392
_reflns_threshold_expression 'I > 2\s(I)'
_cod_data_source_file d0dt02826f2.cif
_cod_data_source_block bs503
_cod_depositor_comments 'Adding full bibliography for 7706230--7706232.cif.'
_cod_original_sg_symbol_H-M 'P 21/c'
_cod_database_code 7706230
_shelx_shelxl_version_number 2014/7
_shelx_space_group_comment
;
The symmetry employed for this shelxl refinement is uniquely defined
by the following loop, which should always be used as a source of
symmetry information in preference to the above space-group names.
They are only intended as comments.
;
_shelx_estimated_absorpt_t_min 0.726
_shelx_estimated_absorpt_t_max 0.848
_exptl_absorpt_special_details SADABS

loop_
_space_group_symop_operation_xyz
'x, y, z'
'-x, y+1/2, -z+1/2'
'-x, -y, -z'
'x, -y-1/2, z-1/2'

loop_
_atom_site_label
_atom_site_type_symbol
_atom_site_fract_x
_atom_site_fract_y
_atom_site_fract_z
_atom_site_U_iso_or_equiv
_atom_site_adp_type
_atom_site_occupancy
_atom_site_site_symmetry_order
_atom_site_calc_flag
_atom_site_refinement_flags_posn
_atom_site_refinement_flags_adp
_atom_site_refinement_flags_occupancy
_atom_site_disorder_assembly
_atom_site_disorder_group
C1 C 0.8216(5) 0.1822(2) 0.3655(3) 0.0510(10) Uani 1 1 d . . . . .
H1A H 0.8825 0.2170 0.3481 0.061 Uiso 1 1 calc R U . . .
H1B H 0.7942 0.1957 0.4142 0.061 Uiso 1 1 calc R U . . .
C2 C 1.0817(5) 0.1170(2) 0.4108(3) 0.0613(12) Uani 1 1 d . . . . .
C3 C 1.1868(6) 0.1759(3) 0.4346(4) 0.0809(16) Uani 1 1 d . . . . .
H3A H 1.1233 0.2146 0.4203 0.121 Uiso 1 1 calc R U . . .
H3B H 1.2299 0.1753 0.4906 0.121 Uiso 1 1 calc R U . . .
H3C H 1.2744 0.1754 0.4081 0.121 Uiso 1 1 calc R U . . .
C4 C 1.1128(6) 0.0520(3) 0.4178(3) 0.0711(14) Uani 1 1 d . . . . .
H4 H 1.2130 0.0328 0.4384 0.085 Uiso 1 1 calc R U . . .
C5 C 0.9652(6) 0.0189(2) 0.3881(3) 0.0640(13) Uani 1 1 d . . . . .
C6 C 0.9319(7) -0.0526(2) 0.3774(4) 0.0807(16) Uani 1 1 d . . . . .
H6A H 1.0301 -0.0765 0.3975 0.121 Uiso 1 1 calc R U . . .
H6B H 0.8517 -0.0651 0.4056 0.121 Uiso 1 1 calc R U . . .
H6C H 0.8926 -0.0620 0.3224 0.121 Uiso 1 1 calc R U . . .
C7 C 0.6981(6) 0.1712(2) 0.2229(3) 0.0588(12) Uani 1 1 d . . . . .
H7A H 0.6685 0.2139 0.2002 0.071 Uiso 1 1 calc R U . . .
H7B H 0.8119 0.1639 0.2243 0.071 Uiso 1 1 calc R U . . .
C8 C 0.5146(6) 0.1228(3) 0.0975(3) 0.0689(13) Uani 1 1 d . . . . .
C9 C 0.4826(8) 0.1838(3) 0.0487(3) 0.097(2) Uani 1 1 d . . . . .
H9A H 0.4207 0.1732 -0.0032 0.145 Uiso 1 1 calc R U . . .
H9B H 0.4229 0.2140 0.0731 0.145 Uiso 1 1 calc R U . . .
H9C H 0.5839 0.2030 0.0451 0.145 Uiso 1 1 calc R U . . .
C10 C 0.4675(7) 0.0597(3) 0.0789(3) 0.0790(15) Uani 1 1 d . . . . .
H10 H 0.4076 0.0451 0.0304 0.095 Uiso 1 1 calc R U . . .
C11 C 0.5250(7) 0.0215(2) 0.1450(3) 0.0701(14) Uani 1 1 d . . . . .
C12 C 0.5125(10) -0.0505(3) 0.1549(4) 0.102(2) Uani 1 1 d . . . . .
H12A H 0.4496 -0.0691 0.1070 0.153 Uiso 1 1 calc R U . . .
H12B H 0.6191 -0.0692 0.1667 0.153 Uiso 1 1 calc R U . . .
H12C H 0.4607 -0.0594 0.1973 0.153 Uiso 1 1 calc R U . . .
C13 C 0.5383(5) 0.2117(2) 0.3155(3) 0.0538(11) Uani 1 1 d . . . . .
H13A H 0.5374 0.2146 0.3710 0.065 Uiso 1 1 calc R U . . .
H13B H 0.5525 0.2552 0.2964 0.065 Uiso 1 1 calc R U . . .
C14 C 0.2575(5) 0.2130(2) 0.2215(3) 0.0617(12) Uani 1 1 d . . . . .
C15 C 0.2514(6) 0.2868(3) 0.2080(4) 0.0910(19) Uani 1 1 d . . . . .
H15A H 0.3509 0.3060 0.2365 0.136 Uiso 1 1 calc R U . . .
H15B H 0.2373 0.2956 0.1528 0.136 Uiso 1 1 calc R U . . .
H15C H 0.1622 0.3049 0.2263 0.136 Uiso 1 1 calc R U . . .
C16 C 0.1483(5) 0.1654(2) 0.1943(3) 0.0651(13) Uani 1 1 d . . . . .
H16 H 0.0469 0.1708 0.1604 0.078 Uiso 1 1 calc R U . . .
C17 C 0.2172(5) 0.1060(2) 0.2271(3) 0.0562(11) Uani 1 1 d . . . . .
C18 C 0.1487(6) 0.0389(3) 0.2149(3) 0.0715(14) Uani 1 1 d . . . . .
H18A H 0.0444 0.0405 0.1788 0.107 Uiso 1 1 calc R U . . .
H18B H 0.2202 0.0117 0.1936 0.107 Uiso 1 1 calc R U . . .
H18C H 0.1374 0.0214 0.2644 0.107 Uiso 1 1 calc R U . . .
C19 C 0.4431(5) -0.0637(2) 0.3603(3) 0.0495(10) Uani 1 1 d . . . . .
C20 C 0.6153(5) 0.10906(19) 0.5057(3) 0.0450(9) Uani 1 1 d . . . . .
C21 C 0.2520(6) -0.1555(2) 0.2819(3) 0.0651(13) Uani 1 1 d . . . . .
C22 C 0.1975(5) -0.1990(2) 0.4170(3) 0.0566(11) Uani 1 1 d . . . . .
N1 N 0.6720(4) 0.16881(16) 0.30464(19) 0.0471(8) Uani 1 1 d . . . . .
N2 N 0.9187(4) 0.12260(17) 0.3785(2) 0.0540(9) Uani 1 1 d . . . . .
N3 N 0.8457(4) 0.06323(16) 0.3643(2) 0.0547(9) Uani 1 1 d . . . . .
N4 N 0.5998(5) 0.12138(18) 0.1743(2) 0.0574(9) Uani 1 1 d . . . . .
N5 N 0.6084(5) 0.05906(18) 0.2049(2) 0.0634(10) Uani 1 1 d . . . . .
N6 N 0.3860(4) 0.18366(16) 0.2710(2) 0.0532(9) Uani 1 1 d . . . . .
N7 N 0.3646(4) 0.11728(17) 0.2758(2) 0.0519(9) Uani 1 1 d . . . . .
N8 N 0.5124(4) -0.01993(18) 0.3423(2) 0.0552(9) Uani 1 1 d . . . . .
N9 N 0.5865(4) 0.09602(17) 0.4394(2) 0.0505(8) Uani 1 1 d . . . . .
N10 N 0.2117(7) -0.1710(2) 0.2160(3) 0.0990(17) Uani 1 1 d . . . . .
N12 N 0.1238(5) -0.2393(2) 0.4386(3) 0.0816(13) Uani 1 1 d . . . . .
Ni1 Ni 0.59431(6) 0.07038(2) 0.32461(3) 0.04592(19) Uani 1 1 d . . . . .
Ni2 Ni 0.32215(6) -0.13198(2) 0.38802(3) 0.04610(19) Uani 1 1 d . . . . .
O1 O 0.053(3) 0.8874(10) 0.0237(9) 0.408(13) Uani 1 1 d . . . . .
O2 O 0.899(2) 0.8782(11) 0.0827(14) 0.53(2) Uani 1 1 d . . . . .

loop_
_atom_site_aniso_label
_atom_site_aniso_U_11
_atom_site_aniso_U_22
_atom_site_aniso_U_33
_atom_site_aniso_U_23
_atom_site_aniso_U_13
_atom_site_aniso_U_12
C1 0.045(2) 0.045(2) 0.062(3) 0.007(2) 0.009(2) -0.0026(18)
C2 0.041(2) 0.076(3) 0.064(3) 0.002(2) 0.007(2) 0.010(2)
C3 0.047(3) 0.088(4) 0.102(4) -0.008(3) 0.006(3) 0.001(3)
C4 0.053(3) 0.072(3) 0.085(4) 0.003(3) 0.009(3) 0.019(2)
C5 0.069(3) 0.061(3) 0.066(3) 0.007(2) 0.023(2) 0.021(2)
C6 0.084(4) 0.057(3) 0.102(4) 0.013(3) 0.024(3) 0.021(3)
C7 0.063(3) 0.057(3) 0.059(3) 0.009(2) 0.019(2) -0.011(2)
C8 0.078(3) 0.070(4) 0.059(3) 0.007(2) 0.016(3) -0.008(3)
C9 0.129(5) 0.089(4) 0.064(4) 0.023(3) 0.007(3) -0.016(4)
C10 0.110(4) 0.073(4) 0.054(3) -0.004(3) 0.020(3) -0.015(3)
C11 0.100(4) 0.057(3) 0.058(3) -0.004(2) 0.030(3) -0.002(3)
C12 0.175(7) 0.060(3) 0.079(4) -0.011(3) 0.047(4) -0.018(4)
C13 0.050(2) 0.041(2) 0.069(3) 0.001(2) 0.008(2) 0.0010(19)
C14 0.047(2) 0.063(3) 0.073(3) 0.014(2) 0.009(2) 0.005(2)
C15 0.074(3) 0.062(3) 0.125(5) 0.030(3) 0.001(3) 0.018(3)
C16 0.048(3) 0.071(3) 0.071(3) 0.011(3) 0.001(2) 0.006(2)
C17 0.052(3) 0.063(3) 0.051(3) -0.001(2) 0.007(2) -0.007(2)
C18 0.071(3) 0.068(3) 0.069(3) 0.000(3) 0.005(3) -0.018(3)
C19 0.059(3) 0.038(2) 0.051(3) 0.0002(19) 0.013(2) -0.0007(19)
C20 0.044(2) 0.038(2) 0.052(3) 0.0062(19) 0.0089(19) -0.0049(17)
C21 0.080(3) 0.039(2) 0.072(3) 0.001(2) 0.009(3) 0.002(2)
C22 0.058(3) 0.052(3) 0.055(3) -0.004(2) 0.003(2) -0.008(2)
N1 0.0473(19) 0.0454(19) 0.049(2) 0.0048(15) 0.0111(16) 0.0044(15)
N2 0.0445(19) 0.052(2) 0.066(2) 0.0039(18) 0.0140(17) 0.0047(16)
N3 0.051(2) 0.043(2) 0.071(3) 0.0042(18) 0.0175(18) 0.0036(16)
N4 0.075(2) 0.052(2) 0.046(2) 0.0039(17) 0.0154(19) -0.0024(18)
N5 0.084(3) 0.047(2) 0.062(2) -0.0029(19) 0.024(2) -0.0035(19)
N6 0.0455(19) 0.041(2) 0.069(2) 0.0057(17) 0.0043(17) 0.0002(15)
N7 0.051(2) 0.049(2) 0.055(2) 0.0056(16) 0.0091(17) -0.0027(16)
N8 0.066(2) 0.051(2) 0.049(2) -0.0013(17) 0.0134(18) -0.0017(18)
N9 0.0471(19) 0.046(2) 0.056(2) 0.0048(17) 0.0078(17) -0.0014(16)
N10 0.150(5) 0.078(3) 0.056(3) -0.018(2) -0.003(3) -0.011(3)
N12 0.089(3) 0.069(3) 0.084(3) -0.002(2) 0.013(2) -0.032(3)
Ni1 0.0495(3) 0.0398(3) 0.0486(3) 0.0021(2) 0.0116(2) -0.0001(2)
Ni2 0.0511(3) 0.0360(3) 0.0494(3) -0.0027(2) 0.0079(2) -0.0008(2)
O1 0.48(3) 0.42(2) 0.250(15) -0.136(13) -0.069(16) 0.17(2)
O2 0.38(2) 0.54(3) 0.46(3) -0.25(3) -0.29(2) 0.19(2)

loop_
_atom_type_symbol
_atom_type_description
_atom_type_scat_dispersion_real
_atom_type_scat_dispersion_imag
_atom_type_scat_source
C C 0.0033 0.0016 'International Tables Vol C Tables 4.2.6.8 and 6.1.1.4'
H H 0.0000 0.0000 'International Tables Vol C Tables 4.2.6.8 and 6.1.1.4'
N N 0.0061 0.0033 'International Tables Vol C Tables 4.2.6.8 and 6.1.1.4'
Ni Ni 0.3393 1.1124 'International Tables Vol C Tables 4.2.6.8 and 6.1.1.4'
O O 0.0106 0.0060 'International Tables Vol C Tables 4.2.6.8 and 6.1.1.4'

loop_
_geom_angle_atom_site_label_1
_geom_angle_atom_site_label_2
_geom_angle_atom_site_label_3
_geom_angle
_geom_angle_site_symmetry_1
_geom_angle_site_symmetry_3
_geom_angle_publ_flag
N2 C1 N1 108.3(3) . . ?
N2 C1 H1A 110.0 . . ?
N1 C1 H1A 110.0 . . ?
N2 C1 H1B 110.0 . . ?
N1 C1 H1B 110.0 . . ?
H1A C1 H1B 108.4 . . ?
C4 C2 N2 106.0(4) . . ?
C4 C2 C3 132.4(4) . . ?
N2 C2 C3 121.5(4) . . ?
C2 C3 H3A 109.5 . . ?
C2 C3 H3B 109.5 . . ?
H3A C3 H3B 109.5 . . ?
C2 C3 H3C 109.5 . . ?
H3A C3 H3C 109.5 . . ?
H3B C3 H3C 109.5 . . ?
C2 C4 C5 107.6(4) . . ?
C2 C4 H4 126.2 . . ?
C5 C4 H4 126.2 . . ?
N3 C5 C4 109.0(4) . . ?
N3 C5 C6 121.0(5) . . ?
C4 C5 C6 130.0(4) . . ?
C5 C6 H6A 109.5 . . ?
C5 C6 H6B 109.5 . . ?
H6A C6 H6B 109.5 . . ?
C5 C6 H6C 109.5 . . ?
H6A C6 H6C 109.5 . . ?
H6B C6 H6C 109.5 . . ?
N4 C7 N1 109.9(3) . . ?
N4 C7 H7A 109.7 . . ?
N1 C7 H7A 109.7 . . ?
N4 C7 H7B 109.7 . . ?
N1 C7 H7B 109.7 . . ?
H7A C7 H7B 108.2 . . ?
N4 C8 C10 105.7(4) . . ?
N4 C8 C9 123.9(5) . . ?
C10 C8 C9 130.4(5) . . ?
C8 C9 H9A 109.5 . . ?
C8 C9 H9B 109.5 . . ?
H9A C9 H9B 109.5 . . ?
C8 C9 H9C 109.5 . . ?
H9A C9 H9C 109.5 . . ?
H9B C9 H9C 109.5 . . ?
C8 C10 C11 108.1(5) . . ?
C8 C10 H10 126.0 . . ?
C11 C10 H10 126.0 . . ?
N5 C11 C10 109.8(5) . . ?
N5 C11 C12 120.8(5) . . ?
C10 C11 C12 129.4(5) . . ?
C11 C12 H12A 109.5 . . ?
C11 C12 H12B 109.5 . . ?
H12A C12 H12B 109.5 . . ?
C11 C12 H12C 109.5 . . ?
H12A C12 H12C 109.5 . . ?
H12B C12 H12C 109.5 . . ?
N6 C13 N1 107.7(3) . . ?
N6 C13 H13A 110.2 . . ?
N1 C13 H13A 110.2 . . ?
N6 C13 H13B 110.2 . . ?
N1 C13 H13B 110.2 . . ?
H13A C13 H13B 108.5 . . ?
C16 C14 N6 106.5(4) . . ?
C16 C14 C15 131.6(4) . . ?
N6 C14 C15 121.9(4) . . ?
C14 C15 H15A 109.5 . . ?
C14 C15 H15B 109.5 . . ?
H15A C15 H15B 109.5 . . ?
C14 C15 H15C 109.5 . . ?
H15A C15 H15C 109.5 . . ?
H15B C15 H15C 109.5 . . ?
C14 C16 C17 107.2(4) . . ?
C14 C16 H16 126.4 . . ?
C17 C16 H16 126.4 . . ?
N7 C17 C16 109.9(4) . . ?
N7 C17 C18 121.2(4) . . ?
C16 C17 C18 128.9(4) . . ?
C17 C18 H18A 109.5 . . ?
C17 C18 H18B 109.5 . . ?
H18A C18 H18B 109.5 . . ?
C17 C18 H18C 109.5 . . ?
H18A C18 H18C 109.5 . . ?
H18B C18 H18C 109.5 . . ?
N8 C19 Ni2 177.2(4) . . ?
N9 C20 Ni2 175.6(4) . 3_656 ?
N10 C21 Ni2 178.4(5) . . ?
N12 C22 Ni2 176.6(4) . . ?
C1 N1 C13 110.6(3) . . ?
C1 N1 C7 112.8(3) . . ?
C13 N1 C7 112.9(3) . . ?
C1 N1 Ni1 107.4(2) . . ?
C13 N1 Ni1 105.3(3) . . ?
C7 N1 Ni1 107.5(2) . . ?
N3 N2 C2 111.8(4) . . ?
N3 N2 C1 120.3(3) . . ?
C2 N2 C1 127.7(4) . . ?
C5 N3 N2 105.7(4) . . ?
C5 N3 Ni1 141.5(3) . . ?
N2 N3 Ni1 112.5(2) . . ?
C8 N4 N5 111.5(4) . . ?
C8 N4 C7 131.0(4) . . ?
N5 N4 C7 116.9(4) . . ?
C11 N5 N4 104.9(4) . . ?
C11 N5 Ni1 132.7(3) . . ?
N4 N5 Ni1 105.5(3) . . ?
C14 N6 N7 112.2(3) . . ?
C14 N6 C13 129.8(4) . . ?
N7 N6 C13 118.0(3) . . ?
C17 N7 N6 104.2(3) . . ?
C17 N7 Ni1 141.7(3) . . ?
N6 N7 Ni1 110.2(2) . . ?
C19 N8 Ni1 164.9(3) . . ?
C20 N9 Ni1 166.3(3) . . ?
N8 Ni1 N9 89.85(15) . . ?
N8 Ni1 N3 104.14(15) . . ?
N9 Ni1 N3 87.43(14) . . ?
N8 Ni1 N5 98.48(15) . . ?
N9 Ni1 N5 171.54(14) . . ?
N3 Ni1 N5 91.96(16) . . ?
N8 Ni1 N7 99.10(16) . . ?
N9 Ni1 N7 92.29(14) . . ?
N3 Ni1 N7 156.76(14) . . ?
N5 Ni1 N7 84.94(15) . . ?
N8 Ni1 N1 177.62(13) . . ?
N9 Ni1 N1 89.81(14) . . ?
N3 Ni1 N1 78.20(13) . . ?
N5 Ni1 N1 81.81(14) . . ?
N7 Ni1 N1 78.55(14) . . ?
C19 Ni2 C20 91.16(18) . 3_656 ?
C19 Ni2 C21 90.3(2) . . ?
C20 Ni2 C21 178.0(2) 3_656 . ?
C19 Ni2 C22 178.52(19) . . ?
C20 Ni2 C22 88.07(18) 3_656 . ?
C21 Ni2 C22 90.4(2) . . ?

loop_
_geom_bond_atom_site_label_1
_geom_bond_atom_site_label_2
_geom_bond_distance
_geom_bond_site_symmetry_2
_geom_bond_publ_flag
C1 N2 1.463(5) . ?
C1 N1 1.479(5) . ?
C1 H1A 0.9700 . ?
C1 H1B 0.9700 . ?
C2 C4 1.361(7) . ?
C2 N2 1.371(6) . ?
C2 C3 1.502(7) . ?
C3 H3A 0.9600 . ?
C3 H3B 0.9600 . ?
C3 H3C 0.9600 . ?
C4 C5 1.412(7) . ?
C4 H4 0.9300 . ?
C5 N3 1.354(5) . ?
C5 C6 1.497(7) . ?
C6 H6A 0.9600 . ?
C6 H6B 0.9600 . ?
C6 H6C 0.9600 . ?
C7 N4 1.460(6) . ?
C7 N1 1.493(5) . ?
C7 H7A 0.9700 . ?
C7 H7B 0.9700 . ?
C8 N4 1.366(6) . ?
C8 C10 1.373(7) . ?
C8 C9 1.502(7) . ?
C9 H9A 0.9600 . ?
C9 H9B 0.9600 . ?
C9 H9C 0.9600 . ?
C10 C11 1.386(7) . ?
C10 H10 0.9300 . ?
C11 N5 1.358(6) . ?
C11 C12 1.494(7) . ?
C12 H12A 0.9600 . ?
C12 H12B 0.9600 . ?
C12 H12C 0.9600 . ?
C13 N6 1.462(5) . ?
C13 N1 1.482(5) . ?
C13 H13A 0.9700 . ?
C13 H13B 0.9700 . ?
C14 C16 1.354(7) . ?
C14 N6 1.364(5) . ?
C14 C15 1.531(7) . ?
C15 H15A 0.9600 . ?
C15 H15B 0.9600 . ?
C15 H15C 0.9600 . ?
C16 C17 1.415(7) . ?
C16 H16 0.9300 . ?
C17 N7 1.359(5) . ?
C17 C18 1.490(7) . ?
C18 H18A 0.9600 . ?
C18 H18B 0.9600 . ?
C18 H18C 0.9600 . ?
C19 N8 1.156(5) . ?
C19 Ni2 1.865(5) . ?
C20 N9 1.157(5) . ?
C20 Ni2 1.866(5) 3_656 ?
C21 N10 1.165(6) . ?
C21 Ni2 1.870(6) . ?
C22 N12 1.151(6) . ?
C22 Ni2 1.874(5) . ?
N1 Ni1 2.178(4) . ?
N2 N3 1.364(5) . ?
N3 Ni1 2.087(4) . ?
N4 N5 1.382(5) . ?
N5 Ni1 2.130(5) . ?
N6 N7 1.380(5) . ?
N7 Ni1 2.162(4) . ?
N8 Ni1 2.028(5) . ?
N9 Ni1 2.084(4) . ?
Ni2 C20 1.866(5) 3_656 ?

loop_
_geom_torsion_atom_site_label_1
_geom_torsion_atom_site_label_2
_geom_torsion_atom_site_label_3
_geom_torsion_atom_site_label_4
_geom_torsion
_geom_torsion_site_symmetry_1
_geom_torsion_site_symmetry_2
_geom_torsion_site_symmetry_3
_geom_torsion_site_symmetry_4
_geom_torsion_publ_flag
N2 C2 C4 C5 0.7(6) . . . . ?
C3 C2 C4 C5 177.4(5) . . . . ?
C2 C4 C5 N3 -0.8(6) . . . . ?
C2 C4 C5 C6 176.1(5) . . . . ?
N4 C8 C10 C11 0.2(6) . . . . ?
C9 C8 C10 C11 -178.7(6) . . . . ?
C8 C10 C11 N5 -0.4(6) . . . . ?
C8 C10 C11 C12 -177.4(6) . . . . ?
N6 C14 C16 C17 -1.8(5) . . . . ?
C15 C14 C16 C17 -178.9(5) . . . . ?
C14 C16 C17 N7 1.9(6) . . . . ?
C14 C16 C17 C18 -178.7(5) . . . . ?
N2 C1 N1 C13 152.3(3) . . . . ?
N2 C1 N1 C7 -80.2(4) . . . . ?
N2 C1 N1 Ni1 37.9(4) . . . . ?
N6 C13 N1 C1 -162.9(3) . . . . ?
N6 C13 N1 C7 69.6(4) . . . . ?
N6 C13 N1 Ni1 -47.3(4) . . . . ?
N4 C7 N1 C1 143.2(4) . . . . ?
N4 C7 N1 C13 -90.5(4) . . . . ?
N4 C7 N1 Ni1 25.1(4) . . . . ?
C4 C2 N2 N3 -0.4(5) . . . . ?
C3 C2 N2 N3 -177.5(4) . . . . ?
C4 C2 N2 C1 174.1(4) . . . . ?
C3 C2 N2 C1 -3.1(7) . . . . ?
N1 C1 N2 N3 -26.7(5) . . . . ?
N1 C1 N2 C2 159.3(4) . . . . ?
C4 C5 N3 N2 0.6(5) . . . . ?
C6 C5 N3 N2 -176.7(4) . . . . ?
C4 C5 N3 Ni1 -172.0(4) . . . . ?
C6 C5 N3 Ni1 10.8(8) . . . . ?
C2 N2 N3 C5 -0.1(5) . . . . ?
C1 N2 N3 C5 -175.1(4) . . . . ?
C2 N2 N3 Ni1 174.9(3) . . . . ?
C1 N2 N3 Ni1 -0.1(5) . . . . ?
C10 C8 N4 N5 0.0(6) . . . . ?
C9 C8 N4 N5 179.1(5) . . . . ?
C10 C8 N4 C7 170.4(5) . . . . ?
C9 C8 N4 C7 -10.6(8) . . . . ?
N1 C7 N4 C8 140.9(5) . . . . ?
N1 C7 N4 N5 -49.3(5) . . . . ?
C10 C11 N5 N4 0.4(6) . . . . ?
C12 C11 N5 N4 177.7(5) . . . . ?
C10 C11 N5 Ni1 129.0(4) . . . . ?
C12 C11 N5 Ni1 -53.8(7) . . . . ?
C8 N4 N5 C11 -0.3(5) . . . . ?
C7 N4 N5 C11 -172.1(4) . . . . ?
C8 N4 N5 Ni1 -143.7(3) . . . . ?
C7 N4 N5 Ni1 44.5(4) . . . . ?
C16 C14 N6 N7 1.1(5) . . . . ?
C15 C14 N6 N7 178.5(5) . . . . ?
C16 C14 N6 C13 179.1(4) . . . . ?
C15 C14 N6 C13 -3.5(8) . . . . ?
N1 C13 N6 C14 -134.1(5) . . . . ?
N1 C13 N6 N7 43.8(5) . . . . ?
C16 C17 N7 N6 -1.2(5) . . . . ?
C18 C17 N7 N6 179.3(4) . . . . ?
C16 C17 N7 Ni1 -154.5(4) . . . . ?
C18 C17 N7 Ni1 26.1(7) . . . . ?
C14 N6 N7 C17 0.1(5) . . . . ?
C13 N6 N7 C17 -178.1(4) . . . . ?
C14 N6 N7 Ni1 162.8(3) . . . . ?
C13 N6 N7 Ni1 -15.4(4) . . . . ?
